data_4116963
loop_
_publ_author_name
'Marco Crisma'
'Giovanni Valle'
'Fernando Formaggio'
'Claudio Toniolo'
'Alessandro Bagno'

_publ_section_title
;
 Reactive Intermediates in Peptide Synthesis: First Crystal Structures and
 ab Initio Calculations of 2-Alkoxy-5(4H)-oxazolones from
 Urethane-Protected Amino Acids
;
_journal_name_full 'Journal of the American Chemical Society'
_journal_page_first 4136
_journal_page_last 4142
_journal_paper_doi 10.1021/ja9637863
_journal_volume 119
_journal_year 1997
_chemical_compound_source
;                                                                               
 Crystallization from chloroform - petroleum ether
;
_chemical_formula_sum 'C25 H27 N2 O4'
_chemical_formula_weight 419.50
_chemical_name_common '5(4H)-oxazolone from Fmoc-TOAC-OH'
_chemical_name_systematic ?
_space_group_IT_number 14
_symmetry_cell_setting monoclinic
_symmetry_Int_Tables_number 14
_symmetry_space_group_name_Hall '-P 2yn'
_symmetry_space_group_name_H-M 'P 1 21/n 1'
_audit_creation_method PARSTINT
_cell_angle_alpha 90.
_cell_angle_beta 98.6(1)
_cell_angle_gamma 90.
_cell_formula_units_Z 4.00
_cell_length_a 8.266(1)
_cell_length_b 18.629(2)
_cell_length_c 14.216(2)
_cell_measurement_reflns_used 25
_cell_measurement_temperature 293(2)
_cell_measurement_theta_max 12
_cell_measurement_theta_min 7
_cell_volume 2164.5(7)
_computing_publication_material 'PARST 83'
_computing_structure_refinement 'SHELX 76'
_computing_structure_solution 'SHELXS 86'
_diffrn_ambient_temperature 293(2)
_diffrn_measurement_device 'Philips PW1100 diffractometer'
_diffrn_measurement_method '\q-2\q scan'
_diffrn_radiation_monochromator graphite
_diffrn_radiation_source 'fine-focus sealed tube'
_diffrn_radiation_type MoK\a
_diffrn_radiation_wavelength 0.71070
_diffrn_reflns_av_R_equivalents 0.016
_diffrn_reflns_limit_h_max 10
_diffrn_reflns_limit_h_min -10
_diffrn_reflns_limit_k_max 24
_diffrn_reflns_limit_k_min 0
_diffrn_reflns_limit_l_max 18
_diffrn_reflns_limit_l_min 0
_diffrn_reflns_number 5413
_diffrn_reflns_theta_max 28
_diffrn_reflns_theta_min 2
_diffrn_standards_interval_count 100
_diffrn_standards_number 3
_exptl_absorpt_coefficient_mu 0.0817
_exptl_crystal_colour red-orange
_exptl_crystal_density_diffrn 1.2873
_exptl_crystal_description
;                                                                               
 plate
;
_exptl_crystal_F_000 892.00
_exptl_crystal_size_max 0.4
_exptl_crystal_size_mid 0.3
_exptl_crystal_size_min 0.3
_refine_diff_density_max 0.23
_refine_diff_density_min -0.21
_refine_ls_goodness_of_fit_obs 1.018
_refine_ls_hydrogen_treatment riding
_refine_ls_matrix_type fullcycle
_refine_ls_number_parameters 280
_refine_ls_number_reflns 1187
_refine_ls_number_restraints 0
_refine_ls_R_factor_obs 0.054
_refine_ls_shift/esd_max 0.16
_refine_ls_structure_factor_coef F
_refine_ls_weighting_details 'w = 1/[\s^2(F)+0.0037(F^2)]'
_refine_ls_weighting_scheme calc
_refine_ls_wR_factor_obs 0.056
_reflns_number_observed 1187
_reflns_number_total 5211
_reflns_observed_criterion >4sigma(F)
_cod_data_source_file ja9637863_2.cif
_cod_data_source_block Ib
_cod_depositor_comments
;
The following automatic conversions were performed:

'_refine_ls_weighting_scheme' value '1/[\s^2(F)+0.0037(F^2)]' was
changed to 'calc'. New tag '_refine_ls_weighting_details' was
created. The value of the new tag was set to 'w =
1/[\s^2(F)+0.0037(F^2)]'.

Automatic conversion script
Id: cif_fix_values 3143 2015-03-26 13:38:13Z robertas 
;
_cod_database_code 4116963

loop_
_symmetry_equiv_pos_as_xyz
'x, y, z'
'x+1/2, -y+1/2, z+1/2'
'-x, -y, -z'
'-x+1/2, y+1/2, -z+1/2'

loop_
_atom_site_aniso_label
_atom_site_aniso_U_11
_atom_site_aniso_U_22
_atom_site_aniso_U_33
_atom_site_aniso_U_12
_atom_site_aniso_U_13
_atom_site_aniso_U_23
O1 0.062(2) 0.050(3) 0.086(3) -0.004(2) 0.011(2) 0.000(2)
O2 0.061(2) 0.096(4) 0.099(3) 0.001(2) -0.018(2) 0.013(3)
O3 0.058(2) 0.051(3) 0.081(3) 0.006(2) 0.011(2) 0.008(2)
O4 0.110(3) 0.049(3) 0.087(3) 0.007(3) 0.046(3) 0.008(3)
N1 0.054(2) 0.048(3) 0.052(3) 0.008(3) 0.008(2) 0.010(3)
N2 0.078(3) 0.038(3) 0.058(3) 0.002(2) 0.029(2) 0.002(3)
C1 0.069(3) 0.057(5) 0.062(4) -0.003(3) 0.023(3) -0.024(4)
C2 0.078(4) 0.075(5) 0.071(4) -0.009(4) 0.024(3) -0.017(4)
C3 0.092(5) 0.091(6) 0.071(4) -0.011(5) 0.037(4) -0.014(4)
C4 0.092(4) 0.071(5) 0.099(5) -0.005(4) 0.048(4) -0.015(4)
C5 0.061(4) 0.085(5) 0.104(5) -0.008(4) 0.034(4) -0.041(4)
C6 0.053(3) 0.081(5) 0.068(4) -0.008(4) 0.020(3) -0.038(4)
C7 0.054(4) 0.075(5) 0.061(4) 0.014(3) 0.011(3) -0.023(4)
C8 0.061(4) 0.119(7) 0.074(4) 0.012(4) 0.020(4) -0.027(5)
C9 0.074(5) 0.122(8) 0.062(5) 0.033(5) 0.007(4) -0.029(5)
C10 0.084(4) 0.093(6) 0.067(4) 0.037(4) 0.021(4) -0.005(4)
C11 0.072(4) 0.084(5) 0.068(4) 0.030(4) 0.019(3) -0.019(4)
C12 0.061(3) 0.063(5) 0.055(3) 0.007(3) 0.013(3) -0.021(4)
C13 0.062(3) 0.057(4) 0.056(3) 0.000(3) 0.013(3) -0.020(3)
C14 0.053(3) 0.064(5) 0.065(3) 0.010(3) 0.010(3) -0.012(3)
C15 0.038(3) 0.059(5) 0.055(4) 0.004(3) 0.007(3) 0.009(4)
C16 0.042(2) 0.054(4) 0.054(3) 0.002(3) 0.011(2) -0.000(3)
C17 0.060(3) 0.039(4) 0.053(3) 0.000(3) 0.020(2) 0.002(3)
C18 0.062(3) 0.054(4) 0.050(3) -0.010(3) 0.029(3) -0.007(3)
C19 0.063(3) 0.061(4) 0.077(4) 0.006(4) 0.025(3) -0.000(3)
C20 0.090(4) 0.067(5) 0.074(4) 0.006(4) 0.041(3) -0.012(4)
C21 0.081(3) 0.033(3) 0.057(3) 0.002(3) 0.036(3) -0.005(3)
C22 0.110(5) 0.065(4) 0.085(4) -0.013(4) 0.067(4) 0.002(4)
C23 0.099(4) 0.064(5) 0.048(3) 0.010(4) 0.017(3) -0.002(3)
C24 0.059(3) 0.052(4) 0.058(3) -0.005(3) 0.023(3) -0.012(3)
C25 0.050(3) 0.077(5) 0.066(4) 0.001(3) 0.011(3) 0.008(3)

loop_
_atom_site_label
_atom_site_fract_x
_atom_site_fract_y
_atom_site_fract_z
_atom_site_U_iso_or_equiv
_atom_site_thermal_displace_type
_atom_site_calc_attached_atom
_atom_site_type_symbol
O1 0.3194(5) 0.3567(2) 0.1464(3) 0.067(2) aniso . O
O2 -0.1050(4) 0.2511(3) -0.0267(3) 0.087(2) aniso . O
O3 0.0996(4) 0.3186(2) 0.0502(3) 0.064(1) aniso . O
O4 0.1854(5) -0.0165(2) 0.1755(3) 0.083(2) aniso . O
N1 0.2529(5) 0.2357(3) 0.1417(3) 0.052(2) aniso . n
N2 0.1563(5) 0.0476(3) 0.1464(3) 0.059(2) aniso . n
C1 0.6955(6) 0.3821(3) 0.1426(4) 0.064(2) aniso . C
C2 0.6440(8) 0.4245(4) 0.0644(5) 0.075(3) aniso . C
C3 0.7442(9) 0.4799(4) 0.0440(5) 0.086(3) aniso . C
C4 0.8899(9) 0.4937(4) 0.0990(5) 0.088(3) aniso . C
C5 0.9464(7) 0.4493(4) 0.1764(5) 0.084(3) aniso . C
C6 0.8453(6) 0.3945(4) 0.1982(4) 0.068(2) aniso . C
C7 0.8732(6) 0.3395(4) 0.2733(4) 0.064(2) aniso . C
C8 1.0057(7) 0.3267(5) 0.3417(5) 0.085(3) aniso . C
C9 0.9973(8) 0.2683(5) 0.4023(5) 0.087(3) aniso . C
C10 0.8622(7) 0.2237(4) 0.3941(4) 0.082(3) aniso . C
C11 0.7295(7) 0.2369(4) 0.3253(4) 0.076(3) aniso . C
C12 0.7333(6) 0.2955(4) 0.2644(4) 0.060(2) aniso . C
C13 0.6065(6) 0.3193(3) 0.1841(4) 0.059(2) aniso . C
C14 0.4518(6) 0.3425(3) 0.2228(4) 0.061(2) aniso . C
C15 0.2306(6) 0.2999(4) 0.1167(4) 0.051(2) aniso . C
C16 0.1121(5) 0.1969(3) 0.0887(3) 0.051(2) aniso . C
C17 0.1634(6) 0.1385(3) 0.0222(3) 0.051(2) aniso . C
C18 0.2505(6) 0.0742(3) 0.0710(3) 0.056(2) aniso . C
C19 0.4265(6) 0.0904(3) 0.1143(4) 0.068(2) aniso . C
C20 0.2478(8) 0.0144(3) -0.0026(4) 0.078(3) aniso . C
C21 0.0818(6) 0.0962(3) 0.2129(4) 0.058(2) aniso . C
C22 -0.0561(8) 0.0545(3) 0.2489(4) 0.087(3) aniso . C
C23 0.2102(7) 0.1165(3) 0.2957(4) 0.071(2) aniso . C
C24 0.0043(6) 0.1612(3) 0.1548(4) 0.057(2) aniso . C
C25 0.0156(6) 0.2550(3) 0.0291(4) 0.065(2) aniso . C
H1C9 1.0994(8) 0.2577(5) 0.4573(5) 0.1141 iso C9 H
H1C2 0.5282(8) 0.4147(4) 0.0202(5) 0.119 iso C2 H
H110 0.8609(7) 0.1784(4) 0.4415(4) 0.113 iso C10 H
H117 0.2437(6) 0.1629(3) -0.0220(3) 0.0705 iso C17 H
H217 0.0542(6) 0.1195(3) -0.0221(3) 0.0799 iso C17 H
H1C4 0.9624(9) 0.5391(4) 0.0828(5) 0.0813 iso C4 H
H111 0.6236(7) 0.2023(4) 0.3187(4) 0.1129 iso C11 H
H119 0.4933(6) 0.1094(3) 0.0595(4) 0.083 iso C19 H
H219 0.4834(6) 0.0421(3) 0.1456(4) 0.1031 iso C19 H
H319 0.4276(6) 0.1310(3) 0.1686(4) 0.1217 iso C19 H
H1C3 0.7056(9) 0.5131(4) -0.0175(5) 0.1128 iso C3 H
H120 0.3146(8) 0.0314(3) -0.0584(4) 0.1219 iso C20 H
H220 0.1228(8) 0.0027(3) -0.0326(4) 0.0847 iso C20 H
H320 0.3042(8) -0.0332(3) 0.0312(4) 0.0724 iso C20 H
H1C8 1.1128(7) 0.3606(5) 0.3484(5) 0.1141 iso C8 H
H113 0.5649(6) 0.2790(3) 0.1313(4) 0.0361 iso C13 H
H122 -0.1124(8) 0.0879(3) 0.2970(4) 0.1171 iso C22 H
H222 -0.0067(8) 0.0068(3) 0.2858(4) 0.1402 iso C22 H
H322 -0.1465(8) 0.0394(3) 0.1893(4) 0.1157 iso C22 H
H1C5 1.0655(7) 0.4576(4) 0.2178(5) 0.0991 iso C5 H
H123 0.1567(7) 0.1514(3) 0.3434(4) 0.1354 iso C23 H
H223 0.3096(7) 0.1441(3) 0.2697(4) 0.1263 iso C23 H
H323 0.2563(7) 0.0686(3) 0.3334(4) 0.2281 iso C23 H
H114 0.4775(6) 0.3906(3) 0.2647(4) 0.0919 iso C14 H
H124 -0.0253(6) 0.2013(3) 0.2044(4) 0.0622 iso C24 H
H224 -0.1067(6) 0.1430(3) 0.1115(4) 0.0304 iso C24 H
H214 0.4153(6) 0.3002(3) 0.2672(4) 0.0963 iso C14 H

loop_
_atom_type_symbol
_atom_type_description
_atom_type_scat_dispersion_real
_atom_type_scat_dispersion_imag
_atom_type_scat_source
O Oxygen 0.0080 0.0060 'IT.4  Tab.2.2A 2.3.1'
N Nitrogen 0.0040 0.0030 'IT.4  Tab.2.2A 2.3.1'
C Carbon 0.0020 0.0020 'IT.4  Tab.2.2A 2.3.1'
H Hydrogen 0.0000 0.0000 'IT.4  Tab.2.2C      '

loop_
_geom_angle_atom_site_label_1
_geom_angle_atom_site_label_2
_geom_angle_atom_site_label_3
_geom_angle
C14 O1 C15 114.6(5)
C15 O3 C25 104.6(5)
C15 N1 C16 104.5(5)
O4 N2 C21 115.8(4)
O4 N2 C18 116.6(5)
C18 N2 C21 123.7(4)
C6 C1 C13 110.2(5)
C2 C1 C13 129.4(6)
C2 C1 C6 120.3(6)
C1 C2 C3 118.4(6)
C2 C3 C4 122.0(7)
C3 C4 C5 120.1(7)
C4 C5 C6 118.1(6)
C1 C6 C5 121.0(6)
C5 C6 C7 129.9(6)
C1 C6 C7 109.0(5)
C6 C7 C12 107.6(5)
C6 C7 C8 131.0(6)
C8 C7 C12 121.4(6)
C7 C8 C9 117.6(6)
C8 C9 C10 122.1(7)
C9 C10 C11 119.9(6)
C10 C11 C12 119.4(6)
C7 C12 C11 119.5(5)
C11 C12 C13 128.8(6)
C7 C12 C13 111.7(5)
C1 C13 C12 101.3(5)
C12 C13 C14 109.7(4)
C1 C13 C14 113.3(5)
O1 C14 C13 111.1(4)
O3 C15 N1 120.3(5)
O1 C15 N1 128.5(5)
O1 C15 O3 111.2(5)
N1 C16 C25 104.1(4)
N1 C16 C24 112.6(4)
N1 C16 C17 113.0(4)
C24 C16 C25 110.1(4)
C17 C16 C25 109.2(4)
C17 C16 C24 107.8(4)
C16 C17 C18 115.7(4)
N2 C18 C17 109.1(4)
C17 C18 C20 107.9(4)
C17 C18 C19 113.0(5)
N2 C18 C20 107.0(5)
N2 C18 C19 110.0(4)
C19 C18 C20 109.7(5)
N2 C21 C24 108.1(4)
N2 C21 C23 109.5(5)
N2 C21 C22 107.4(4)
C23 C21 C24 114.0(5)
C22 C21 C24 107.8(5)
C22 C21 C23 109.8(5)
C16 C24 C21 115.6(5)
O3 C25 C16 106.4(4)
O2 C25 C16 130.5(5)
O2 C25 O3 123.1(5)

loop_
_geom_bond_atom_site_label_1
_geom_bond_atom_site_label_2
_geom_bond_distance
O1 C14 1.447(6)
O1 C15 1.319(8)
O2 C25 1.179(6)
O3 C15 1.372(6)
O3 C25 1.382(7)
O4 N2 1.275(7)
N1 C15 1.255(9)
N1 C16 1.476(6)
N2 C18 1.501(7)
N2 C21 1.506(7)
C1 C2 1.380(9)
C1 C6 1.385(7)
C1 C13 1.544(9)
C2 C3 1.38(1)
C3 C4 1.36(1)
C4 C5 1.400(9)
C5 C6 1.383(9)
C6 C7 1.474(9)
C7 C8 1.372(8)
C7 C12 1.407(8)
C8 C9 1.40(1)
C9 C10 1.38(1)
C10 C11 1.378(8)
C11 C12 1.40(1)
C12 C13 1.497(7)
C13 C14 1.529(8)
C16 C17 1.543(8)
C16 C24 1.540(8)
C16 C25 1.524(7)
C17 C18 1.511(7)
C18 C19 1.523(7)
C18 C20 1.526(8)
C21 C22 1.530(8)
C21 C23 1.511(7)
C21 C24 1.548(7)

loop_
_geom_torsion_atom_site_label_1
_geom_torsion_atom_site_label_2
_geom_torsion_atom_site_label_3
_geom_torsion_atom_site_label_4
_geom_torsion
C14 O1 C15 O3 174.8(4)
C14 O1 C15 N1 -5.2(9)
C15 O1 C14 C13 87.6(6)
C15 O3 C25 O2 -179.7(6)
C25 O3 C15 O1 -177.6(5)
C15 O3 C25 C16 -0.9(5)
C25 O3 C15 N1 2.3(7)
C16 N1 C15 O3 -2.5(7)
C16 N1 C15 O1 177.5(6)
C15 N1 C16 C17 119.9(5)
C15 N1 C16 C24 -117.7(5)
C15 N1 C16 C25 1.6(6)
O4 N2 C21 C22 -45.5(6)
O4 N2 C21 C23 73.6(6)
O4 N2 C21 C24 -161.7(5)
O4 N2 C18 C19 -74.7(6)
O4 N2 C18 C20 44.4(6)
O4 N2 C18 C17 160.9(5)
C18 N2 C21 C22 157.4(5)
C18 N2 C21 C23 -83.5(6)
C18 N2 C21 C24 41.3(6)
C21 N2 C18 C17 -42.3(7)
C21 N2 C18 C20 -158.7(5)
C21 N2 C18 C19 82.2(6)
C6 C1 C13 C14 112.9(6)
C2 C1 C13 C14 -65.3(8)
C6 C1 C13 C12 -4.5(6)
C2 C1 C13 C12 177.3(6)
C2 C1 C6 C7 -177.0(6)
C13 C1 C6 C5 -178.7(6)
C2 C1 C6 C5 -0(1)
C6 C1 C2 C3 -1(1)
C13 C1 C2 C3 177.2(6)
C13 C1 C6 C7 4.6(7)
C1 C2 C3 C4 -1(1)
C2 C3 C4 C5 3(1)
C3 C4 C5 C6 -4(1)
C4 C5 C6 C1 3(1)
C4 C5 C6 C7 178.7(7)
C5 C6 C7 C8 -0(1)
C1 C6 C7 C8 176.0(7)
C5 C6 C7 C12 -179.0(7)
C1 C6 C7 C12 -2.7(7)
C6 C7 C12 C13 -0.3(7)
C6 C7 C12 C11 177.8(6)
C6 C7 C8 C9 -178.3(7)
C8 C7 C12 C13 -179.2(6)
C8 C7 C12 C11 -1(1)
C12 C7 C8 C9 0(1)
C7 C8 C9 C10 1(1)
C8 C9 C10 C11 -1(1)
C9 C10 C11 C12 0(1)
C10 C11 C12 C7 1(1)
C10 C11 C12 C13 178.6(6)
C7 C12 C13 C1 2.8(6)
C11 C12 C13 C1 -175.1(6)
C11 C12 C13 C14 64.9(8)
C7 C12 C13 C14 -117.2(6)
C1 C13 C14 O1 75.3(6)
C12 C13 C14 O1 -172.4(5)
N1 C16 C25 O3 -0.3(5)
N1 C16 C25 O2 178.3(6)
C24 C16 C25 O2 -60.8(8)
C17 C16 C25 O2 57.4(8)
C24 C16 C25 O3 120.6(5)
C17 C16 C25 O3 -121.2(5)
N1 C16 C24 C21 -69.7(6)
N1 C16 C17 C18 68.7(6)
C25 C16 C24 C21 174.5(4)
C17 C16 C24 C21 55.5(6)
C24 C16 C17 C18 -56.3(6)
C25 C16 C17 C18 -175.9(4)
C16 C17 C18 N2 48.3(6)
C16 C17 C18 C19 -74.4(6)
C16 C17 C18 C20 164.2(5)
N2 C21 C24 C16 -46.9(6)
C23 C21 C24 C16 75.1(6)
C22 C21 C24 C16 -162.8(5)
